data_7238394
loop_
_publ_author_name
'Sarkar, Sohini'
'Mohanta, Sasankasekhar'

_publ_section_title
;
 Syntheses, crystal structures and supramolecular topologies of
 nickel(II)--s/p/d10/NH4+ complexes derived from a compartmental ligand
;
_journal_issue 4
_journal_name_full 'RSC Advances'
_journal_page_first 640
_journal_paper_doi 10.1039/c1ra00144b
_journal_volume 1
_journal_year 2011
_chemical_formula_sum 'C22 H25 Cd N5 Ni O10'
_chemical_formula_weight 690.58
_space_group_IT_number 2
_space_group_name_Hall '-P 1'
_space_group_name_H-M_alt 'P -1'
_symmetry_cell_setting triclinic
_symmetry_space_group_name_H-M 'P -1'
_atom_sites_solution_hydrogens geom
_atom_sites_solution_primary direct
_atom_sites_solution_secondary difmap
_audit_creation_method SHELXL-97
_cell_angle_alpha 67.471(5)
_cell_angle_beta 89.983(5)
_cell_angle_gamma 83.029(6)
_cell_formula_units_Z 2
_cell_length_a 8.0768(13)
_cell_length_b 12.074(2)
_cell_length_c 14.348(2)
_cell_measurement_reflns_used 2547
_cell_measurement_temperature 296(2)
_cell_measurement_theta_max 19.45
_cell_measurement_theta_min 2.54
_cell_volume 1281.2(3)
_computing_cell_refinement 'Bruker SAINT'
_computing_data_collection 'Bruker APEX2'
_computing_data_reduction 'Bruker SAINT'
_computing_molecular_graphics 'Bruker SHELXTL'
_computing_publication_material 'Bruker SHELXTL'
_computing_structure_refinement 'SHELXL-97 (Sheldrick, 2008)'
_computing_structure_solution 'SHELXS-97 (Sheldrick, 2008)'
_diffrn_ambient_temperature 296(2)
_diffrn_measured_fraction_theta_full 0.951
_diffrn_measured_fraction_theta_max 0.951
_diffrn_measurement_device_type 'Bruker APEX-II CCD'
_diffrn_measurement_method '\f and \w scans'
_diffrn_radiation_monochromator graphite
_diffrn_radiation_source 'fine-focus sealed tube'
_diffrn_radiation_type MoK\a
_diffrn_radiation_wavelength 0.71073
_diffrn_reflns_av_R_equivalents 0.0819
_diffrn_reflns_av_sigmaI/netI 0.1029
_diffrn_reflns_limit_h_max 10
_diffrn_reflns_limit_h_min -10
_diffrn_reflns_limit_k_max 15
_diffrn_reflns_limit_k_min -15
_diffrn_reflns_limit_l_max 15
_diffrn_reflns_limit_l_min -17
_diffrn_reflns_number 16171
_diffrn_reflns_theta_full 27.16
_diffrn_reflns_theta_max 27.16
_diffrn_reflns_theta_min 1.54
_exptl_absorpt_coefficient_mu 1.630
_exptl_absorpt_correction_T_max 0.8039
_exptl_absorpt_correction_T_min 0.7580
_exptl_absorpt_correction_type multi-scan
_exptl_absorpt_process_details 'SADABS (Sheldrick, 1997)'
_exptl_crystal_colour red
_exptl_crystal_density_diffrn 1.790
_exptl_crystal_density_method 'not measured'
_exptl_crystal_description rectangular
_exptl_crystal_F_000 696
_exptl_crystal_size_max 0.18
_exptl_crystal_size_mid 0.16
_exptl_crystal_size_min 0.14
_refine_diff_density_max 1.901
_refine_diff_density_min -1.126
_refine_diff_density_rms 0.174
_refine_ls_extinction_method none
_refine_ls_goodness_of_fit_ref 1.075
_refine_ls_hydrogen_treatment constr
_refine_ls_matrix_type full
_refine_ls_number_parameters 355
_refine_ls_number_reflns 5414
_refine_ls_number_restraints 0
_refine_ls_restrained_S_all 1.075
_refine_ls_R_factor_all 0.1169
_refine_ls_R_factor_gt 0.0679
_refine_ls_shift/su_max 0.004
_refine_ls_shift/su_mean 0.000
_refine_ls_structure_factor_coef Fsqd
_refine_ls_weighting_details 'calc w=1/[\s^2^(Fo^2^)+(0.0900P)^2^+0.1500P] where P=(Fo^2^+2Fc^2^)/3'
_refine_ls_weighting_scheme calc
_refine_ls_wR_factor_gt 0.1724
_refine_ls_wR_factor_ref 0.1968
_reflns_number_gt 3136
_reflns_number_total 5414
_reflns_threshold_expression >2sigma(I)
_cod_data_source_file c1ra00144b.txt
_cod_data_source_block 8
_cod_depositor_comments
;
The following automatic conversions were performed:

data item '_exptl_absorpt_correction_type' value 'multi scan' was
changed to 'multi-scan' in accordance with the
/home/saulius/struct/COD-crude-data/automatic-downloads/DataCite-retrospective/RSC/depositions/lib/dictionaries/cif_core.dic
dictionary named 'cif_core.dic' version 2.4.2 last updated on
2011-04-26.

data item '_symmetry_cell_setting' value 'Triclinic' was changed to
'triclinic' in accordance with the
/home/saulius/struct/COD-crude-data/automatic-downloads/DataCite-retrospective/RSC/depositions/lib/dictionaries/cif_core.dic
dictionary named 'cif_core.dic' version 2.4.2 last updated on
2011-04-26.

Automatic conversion script
Id: cif_fix_values 6909 2019-04-08 15:41:33Z antanas 
;
_cod_original_cell_volume 1281.3(4)
_cod_original_sg_symbol_H-M 'P-1 '
_cod_database_code 7238394

loop_
_symmetry_equiv_pos_as_xyz
'x, y, z'
'-x, -y, -z'

loop_
_atom_site_label
_atom_site_type_symbol
_atom_site_fract_x
_atom_site_fract_y
_atom_site_fract_z
_atom_site_U_iso_or_equiv
_atom_site_adp_type
_atom_site_occupancy
_atom_site_symmetry_multiplicity
_atom_site_calc_flag
_atom_site_refinement_flags
C1 C -0.0103(9) 0.1221(7) 0.5855(6) 0.0438(19) Uani 1 1 d .
C2 C -0.0819(10) 0.0472(8) 0.6751(7) 0.049(2) Uani 1 1 d .
C3 C -0.2143(10) -0.0045(8) 0.6723(7) 0.056(2) Uani 1 1 d .
H3 H -0.2554 -0.0541 0.7324 0.067 Uiso 1 1 calc R
C4 C -0.2962(11) 0.0138(9) 0.5787(8) 0.060(2) Uani 1 1 d .
H4 H -0.3908 -0.0226 0.5775 0.072 Uiso 1 1 calc R
C5 C -0.2338(11) 0.0858(8) 0.4903(8) 0.057(2) Uani 1 1 d .
H5 H -0.2858 0.0978 0.4287 0.069 Uiso 1 1 calc R
C6 C -0.0943(9) 0.1405(7) 0.4923(6) 0.0424(19) Uani 1 1 d .
C7 C -0.0338(12) 0.2197(8) 0.3984(7) 0.060(2) Uani 1 1 d .
H7 H -0.0954 0.2333 0.3395 0.072 Uiso 1 1 calc R
C8 C 0.1377(13) 0.3575(10) 0.2889(7) 0.069(3) Uani 1 1 d .
H8A H 0.0878 0.4393 0.2771 0.082 Uiso 1 1 calc R
H8B H 0.0951 0.3346 0.2366 0.082 Uiso 1 1 calc R
C9 C 0.3240(14) 0.3502(9) 0.2882(7) 0.067(3) Uani 1 1 d .
H9A H 0.3713 0.2811 0.2737 0.081 Uiso 1 1 calc R
H9B H 0.3566 0.4228 0.2370 0.081 Uiso 1 1 calc R
C10 C 0.5183(11) 0.3782(7) 0.4018(6) 0.050(2) Uani 1 1 d .
H10 H 0.5715 0.4198 0.3436 0.060 Uiso 1 1 calc R
C11 C 0.5943(9) 0.3661(7) 0.4953(6) 0.0410(18) Uani 1 1 d .
C12 C 0.7390(11) 0.4235(7) 0.4956(7) 0.055(2) Uani 1 1 d .
H12 H 0.7798 0.4723 0.4350 0.065 Uiso 1 1 calc R
C13 C 0.8164(11) 0.4061(8) 0.5853(7) 0.058(2) Uani 1 1 d .
H13 H 0.9130 0.4409 0.5854 0.069 Uiso 1 1 calc R
C14 C 0.7547(11) 0.3381(8) 0.6759(7) 0.054(2) Uani 1 1 d .
H14 H 0.8074 0.3304 0.7361 0.065 Uiso 1 1 calc R
C15 C 0.6143(9) 0.2805(7) 0.6786(6) 0.0440(19) Uani 1 1 d .
C16 C 0.5314(10) 0.2981(7) 0.5874(6) 0.0440(19) Uani 1 1 d .
C17 C -0.0425(14) -0.0424(9) 0.8595(7) 0.068(3) Uani 1 1 d .
H17A H -0.1634 -0.0328 0.8605 0.082 Uiso 1 1 calc R
H17B H 0.0006 -0.0212 0.9127 0.082 Uiso 1 1 calc R
C18 C 0.0195(15) -0.1704(9) 0.8800(8) 0.087(3) Uani 1 1 d .
H18A H -0.0106 -0.1890 0.8234 0.130 Uiso 1 1 calc R
H18B H -0.0295 -0.2218 0.9393 0.130 Uiso 1 1 calc R
H18C H 0.1389 -0.1835 0.8905 0.130 Uiso 1 1 calc R
C19 C 0.6142(12) 0.1913(9) 0.8623(7) 0.063(3) Uani 1 1 d .
H19A H 0.7352 0.1780 0.8636 0.075 Uiso 1 1 calc R
H19B H 0.5767 0.1204 0.9132 0.075 Uiso 1 1 calc R
C20 C 0.5592(16) 0.3005(10) 0.8866(8) 0.084(3) Uani 1 1 d .
H20A H 0.5626 0.3726 0.8273 0.127 Uiso 1 1 calc R
H20B H 0.6326 0.3010 0.9390 0.127 Uiso 1 1 calc R
H20C H 0.4472 0.2975 0.9091 0.127 Uiso 1 1 calc R
C21 C 0.7316(12) 0.4557(10) 0.0924(10) 0.071(3) Uani 1 1 d .
C22 C 0.7532(16) 0.5286(12) -0.0130(8) 0.103(4) Uani 1 1 d .
H22A H 0.7621 0.6101 -0.0205 0.155 Uiso 1 1 calc R
H22B H 0.6587 0.5281 -0.0533 0.155 Uiso 1 1 calc R
H22C H 0.8530 0.4957 -0.0347 0.155 Uiso 1 1 calc R
Cd1 Cd 0.27224(7) 0.13740(5) 0.73900(4) 0.0447(2) Uani 1 1 d .
N1 N 0.0989(9) 0.2737(6) 0.3888(5) 0.0503(17) Uani 1 1 d .
N2 N 0.3831(9) 0.3374(6) 0.3894(5) 0.0503(17) Uani 1 1 d .
N3 N 0.4474(10) -0.0938(7) 0.8224(6) 0.061(2) Uani 1 1 d .
N4 N 0.1172(10) 0.2949(8) 0.8249(6) 0.059(2) Uani 1 1 d .
N5 N 0.7156(14) 0.4011(11) 0.1752(8) 0.101(3) Uani 1 1 d .
Ni1 Ni 0.25058(12) 0.25667(8) 0.48967(7) 0.0398(3) Uani 1 1 d .
O1 O 0.1228(6) 0.1729(5) 0.5924(4) 0.0436(13) Uani 1 1 d .
O2 O 0.3952(6) 0.2416(5) 0.5931(4) 0.0466(13) Uani 1 1 d .
O3 O 0.0073(7) 0.0404(5) 0.7616(4) 0.0554(15) Uani 1 1 d .
O4 O 0.5473(7) 0.2074(5) 0.7644(4) 0.0544(15) Uani 1 1 d .
O5 O 0.4013(9) -0.0533(6) 0.7325(5) 0.0721(19) Uani 1 1 d .
O6 O 0.3988(9) -0.0338(6) 0.8740(5) 0.0721(19) Uani 1 1 d .
O7 O 0.5395(10) -0.1916(7) 0.8621(6) 0.094(2) Uani 1 1 d .
O8 O 0.1561(9) 0.3373(6) 0.7362(5) 0.0740(19) Uani 1 1 d .
O9 O 0.1602(10) 0.1825(6) 0.8740(5) 0.077(2) Uani 1 1 d .
O10 O 0.0382(9) 0.3563(7) 0.8653(6) 0.079(2) Uani 1 1 d .

loop_
_atom_site_aniso_label
_atom_site_aniso_U_11
_atom_site_aniso_U_22
_atom_site_aniso_U_33
_atom_site_aniso_U_23
_atom_site_aniso_U_13
_atom_site_aniso_U_12
C1 0.034(4) 0.041(4) 0.056(5) -0.021(4) 0.003(4) 0.003(3)
C2 0.041(5) 0.056(5) 0.066(6) -0.038(5) 0.008(4) -0.014(4)
C3 0.042(5) 0.055(5) 0.074(7) -0.026(5) 0.015(4) -0.010(4)
C4 0.046(5) 0.066(6) 0.081(7) -0.041(6) 0.003(5) -0.010(5)
C5 0.051(5) 0.062(6) 0.069(7) -0.041(5) -0.017(5) 0.009(4)
C6 0.034(4) 0.045(4) 0.055(5) -0.027(4) -0.002(4) -0.004(3)
C7 0.065(6) 0.057(6) 0.063(6) -0.037(5) -0.015(5) 0.016(5)
C8 0.083(7) 0.084(7) 0.041(5) -0.019(5) -0.009(5) -0.032(6)
C9 0.095(8) 0.070(6) 0.042(5) -0.020(5) 0.010(5) -0.033(6)
C10 0.057(5) 0.045(5) 0.049(5) -0.016(4) 0.020(4) -0.016(4)
C11 0.034(4) 0.044(4) 0.053(5) -0.025(4) 0.013(4) -0.012(3)
C12 0.050(5) 0.045(5) 0.071(6) -0.022(4) 0.019(5) -0.014(4)
C13 0.043(5) 0.062(6) 0.075(7) -0.029(5) 0.009(5) -0.020(4)
C14 0.045(5) 0.065(6) 0.059(6) -0.031(5) -0.001(4) -0.009(4)
C15 0.029(4) 0.056(5) 0.046(5) -0.016(4) 0.004(3) -0.012(4)
C16 0.043(4) 0.039(4) 0.051(5) -0.018(4) 0.006(4) -0.008(4)
C17 0.088(7) 0.070(6) 0.054(6) -0.026(5) 0.026(5) -0.030(6)
C18 0.099(9) 0.074(7) 0.080(8) -0.017(6) 0.011(7) -0.028(7)
C19 0.059(6) 0.078(7) 0.051(6) -0.022(5) -0.013(4) -0.015(5)
C20 0.113(10) 0.090(8) 0.058(7) -0.036(6) 0.010(6) -0.019(7)
C21 0.045(6) 0.078(7) 0.092(9) -0.037(7) -0.006(6) -0.007(5)
C22 0.101(10) 0.117(11) 0.062(8) -0.009(7) -0.011(7) 0.009(8)
Cd1 0.0457(4) 0.0492(4) 0.0402(4) -0.0166(3) 0.0024(3) -0.0121(3)
N1 0.059(5) 0.047(4) 0.048(4) -0.021(3) 0.000(3) -0.011(4)
N2 0.064(5) 0.052(4) 0.040(4) -0.023(3) 0.003(3) -0.009(4)
N3 0.062(5) 0.051(5) 0.059(6) -0.009(4) 0.010(4) -0.008(4)
N4 0.053(5) 0.079(6) 0.060(5) -0.043(5) -0.002(4) -0.012(4)
N5 0.095(8) 0.109(8) 0.086(8) -0.024(7) 0.016(6) -0.018(6)
Ni1 0.0439(6) 0.0395(6) 0.0370(6) -0.0155(4) 0.0021(4) -0.0069(5)
O1 0.037(3) 0.054(3) 0.044(3) -0.022(3) 0.001(2) -0.015(3)
O2 0.043(3) 0.063(4) 0.034(3) -0.016(3) 0.007(2) -0.014(3)
O3 0.059(4) 0.057(4) 0.047(4) -0.015(3) 0.006(3) -0.013(3)
O4 0.056(4) 0.067(4) 0.043(3) -0.022(3) 0.003(3) -0.021(3)
O5 0.077(5) 0.078(5) 0.046(4) -0.012(3) 0.008(3) 0.005(4)
O6 0.084(5) 0.060(4) 0.075(5) -0.030(4) -0.006(4) -0.004(4)
O7 0.101(6) 0.075(5) 0.084(5) -0.014(4) 0.006(5) 0.011(5)
O8 0.085(5) 0.084(5) 0.051(4) -0.027(4) -0.001(4) 0.000(4)
O9 0.095(5) 0.058(4) 0.080(5) -0.029(4) 0.016(4) -0.009(4)
O10 0.082(5) 0.081(5) 0.085(5) -0.046(4) 0.008(4) 0.001(4)

loop_
_atom_type_symbol
_atom_type_description
_atom_type_scat_dispersion_real
_atom_type_scat_dispersion_imag
_atom_type_scat_source
C C 0.0033 0.0016 'International Tables Vol C Tables 4.2.6.8 and 6.1.1.4'
H H 0.0000 0.0000 'International Tables Vol C Tables 4.2.6.8 and 6.1.1.4'
N N 0.0061 0.0033 'International Tables Vol C Tables 4.2.6.8 and 6.1.1.4'
O O 0.0106 0.0060 'International Tables Vol C Tables 4.2.6.8 and 6.1.1.4'
Ni Ni 0.3393 1.1124 'International Tables Vol C Tables 4.2.6.8 and 6.1.1.4'
Cd Cd -0.8075 1.2024 'International Tables Vol C Tables 4.2.6.8 and 6.1.1.4'

loop_
_geom_angle_atom_site_label_1
_geom_angle_atom_site_label_2
_geom_angle_atom_site_label_3
_geom_angle
O1 C1 C6 123.9(7)
O1 C1 C2 120.0(7)
C6 C1 C2 116.1(7)
C3 C2 O3 127.1(8)
C3 C2 C1 122.3(8)
O3 C2 C1 110.6(7)
C2 C3 C4 121.1(9)
C2 C3 H3 119.5
C4 C3 H3 119.5
C5 C4 C3 119.2(8)
C5 C4 H4 120.4
C3 C4 H4 120.4
C4 C5 C6 120.3(8)
C4 C5 H5 119.9
C6 C5 H5 119.9
C5 C6 C1 121.1(8)
C5 C6 C7 119.5(8)
C1 C6 C7 119.4(7)
N1 C7 C6 126.1(8)
N1 C7 H7 116.9
C6 C7 H7 116.9
N1 C8 C9 106.5(7)
N1 C8 H8A 110.4
C9 C8 H8A 110.4
N1 C8 H8B 110.4
C9 C8 H8B 110.4
H8A C8 H8B 108.6
N2 C9 C8 106.8(7)
N2 C9 H9A 110.4
C8 C9 H9A 110.4
N2 C9 H9B 110.4
C8 C9 H9B 110.4
H9A C9 H9B 108.6
N2 C10 C11 126.7(7)
N2 C10 H10 116.7
C11 C10 H10 116.7
C16 C11 C10 121.3(7)
C16 C11 C12 119.0(8)
C10 C11 C12 119.7(7)
C13 C12 C11 119.4(8)
C13 C12 H12 120.3
C11 C12 H12 120.3
C12 C13 C14 121.4(8)
C12 C13 H13 119.3
C14 C13 H13 119.3
C13 C14 C15 120.8(8)
C13 C14 H14 119.6
C15 C14 H14 119.6
O4 C15 C14 125.3(7)
O4 C15 C16 115.9(7)
C14 C15 C16 118.8(7)
O2 C16 C11 122.3(7)
O2 C16 C15 117.1(7)
C11 C16 C15 120.5(7)
O3 C17 C18 112.4(8)
O3 C17 H17A 109.1
C18 C17 H17A 109.1
O3 C17 H17B 109.1
C18 C17 H17B 109.1
H17A C17 H17B 107.9
C17 C18 H18A 109.5
C17 C18 H18B 109.5
H18A C18 H18B 109.5
C17 C18 H18C 109.5
H18A C18 H18C 109.5
H18B C18 H18C 109.5
O4 C19 C20 110.9(8)
O4 C19 H19A 109.5
C20 C19 H19A 109.5
O4 C19 H19B 109.5
C20 C19 H19B 109.5
H19A C19 H19B 108.0
C19 C20 H20A 109.5
C19 C20 H20B 109.5
H20A C20 H20B 109.5
C19 C20 H20C 109.5
H20A C20 H20C 109.5
H20B C20 H20C 109.5
N5 C21 C22 178.3(13)
C21 C22 H22A 109.5
C21 C22 H22B 109.5
H22A C22 H22B 109.5
C21 C22 H22C 109.5
H22A C22 H22C 109.5
H22B C22 H22C 109.5
O2 Cd1 O1 64.54(18)
O2 Cd1 O6 125.9(2)
O1 Cd1 O6 135.9(2)
O2 Cd1 O9 135.5(2)
O1 Cd1 O9 123.7(2)
O6 Cd1 O9 81.0(3)
O2 Cd1 O5 89.8(2)
O1 Cd1 O5 88.1(2)
O6 Cd1 O5 52.8(2)
O9 Cd1 O5 131.0(2)
O2 Cd1 O8 86.1(2)
O1 Cd1 O8 91.0(2)
O6 Cd1 O8 129.4(2)
O9 Cd1 O8 52.5(2)
O5 Cd1 O8 175.8(2)
O2 Cd1 O3 129.15(19)
O1 Cd1 O3 64.84(18)
O6 Cd1 O3 88.8(2)
O9 Cd1 O3 79.2(2)
O5 Cd1 O3 84.0(2)
O8 Cd1 O3 99.3(2)
O2 Cd1 O4 65.17(18)
O1 Cd1 O4 129.60(18)
O6 Cd1 O4 79.2(2)
O9 Cd1 O4 90.8(2)
O5 Cd1 O4 94.9(2)
O8 Cd1 O4 82.5(2)
O3 Cd1 O4 165.54(18)
C7 N1 C8 119.5(7)
C7 N1 Ni1 126.6(6)
C8 N1 Ni1 113.8(6)
C10 N2 C9 120.9(7)
C10 N2 Ni1 125.9(6)
C9 N2 Ni1 113.2(6)
O5 N3 O7 121.7(9)
O5 N3 O6 118.2(8)
O7 N3 O6 120.1(9)
O10 N4 O8 122.7(9)
O10 N4 O9 120.2(9)
O8 N4 O9 117.1(8)
O2 Ni1 N2 95.0(3)
O2 Ni1 N1 177.7(3)
N2 Ni1 N1 86.6(3)
O2 Ni1 O1 83.7(2)
N2 Ni1 O1 178.4(3)
N1 Ni1 O1 94.7(3)
C1 O1 Ni1 127.7(5)
C1 O1 Cd1 125.4(5)
Ni1 O1 Cd1 105.7(2)
C16 O2 Ni1 127.6(5)
C16 O2 Cd1 125.3(5)
Ni1 O2 Cd1 106.1(2)
C2 O3 C17 116.9(7)
C2 O3 Cd1 118.5(5)
C17 O3 Cd1 123.5(5)
C15 O4 C19 120.5(7)
C15 O4 Cd1 115.8(4)
C19 O4 Cd1 122.7(5)
N3 O5 Cd1 92.1(5)
N3 O6 Cd1 96.4(5)
N4 O8 Cd1 93.0(5)
N4 O9 Cd1 97.2(5)

loop_
_geom_bond_atom_site_label_1
_geom_bond_atom_site_label_2
_geom_bond_distance
C1 O1 1.322(9)
C1 C6 1.427(11)
C1 C2 1.428(11)
C2 C3 1.310(11)
C2 O3 1.405(10)
C3 C4 1.424(13)
C3 H3 0.9300
C4 C5 1.371(13)
C4 H4 0.9300
C5 C6 1.379(11)
C5 H5 0.9300
C6 C7 1.446(12)
C7 N1 1.301(11)
C7 H7 0.9300
C8 N1 1.463(11)
C8 C9 1.496(14)
C8 H8A 0.9700
C8 H8B 0.9700
C9 N2 1.474(11)
C9 H9A 0.9700
C9 H9B 0.9700
C10 N2 1.290(10)
C10 C11 1.424(11)
C10 H10 0.9300
C11 C16 1.396(11)
C11 C12 1.430(11)
C12 C13 1.362(12)
C12 H12 0.9300
C13 C14 1.376(12)
C13 H13 0.9300
C14 C15 1.394(11)
C14 H14 0.9300
C15 O4 1.367(9)
C15 C16 1.399(11)
C16 O2 1.350(9)
C17 O3 1.469(10)
C17 C18 1.480(14)
C17 H17A 0.9700
C17 H17B 0.9700
C18 H18A 0.9600
C18 H18B 0.9600
C18 H18C 0.9600
C19 O4 1.439(10)
C19 C20 1.506(14)
C19 H19A 0.9700
C19 H19B 0.9700
C20 H20A 0.9600
C20 H20B 0.9600
C20 H20C 0.9600
C21 N5 1.133(13)
C21 C22 1.451(16)
C22 H22A 0.9600
C22 H22B 0.9600
C22 H22C 0.9600
Cd1 O2 2.288(5)
Cd1 O1 2.291(5)
Cd1 O6 2.343(7)
Cd1 O9 2.357(7)
Cd1 O5 2.445(7)
Cd1 O8 2.467(7)
Cd1 O3 2.524(6)
Cd1 O4 2.544(6)
N1 Ni1 1.830(7)
N2 Ni1 1.828(7)
N3 O5 1.230(9)
N3 O7 1.242(10)
N3 O6 1.253(10)
N4 O10 1.228(9)
N4 O8 1.233(9)
N4 O9 1.270(10)
Ni1 O2 1.828(5)
Ni1 O1 1.836(5)
